data_7027110
loop_
_publ_author_name
'Alleyne, Bert D.'
'Hall, Lincoln A.'
'Hosein, Hazel-Ann'
'Jaggernauth, Hema'
'White, Andrew J. P.'
'Williams, David J.'

_publ_section_title
;
 Hydrogen-bonding interactions in the series of complexes
 [M(C4O4)(OH2)2(dmf&#x200A;)2] and [M(C4O4)(OH2)4] (M&#x2005;=&#x2005;Mn,
 Co, Ni, Cu, Zn)
;
_journal_issue 22
_journal_name_full 'Journal of the Chemical Society, Dalton Transactions'
_journal_page_first 3845
_journal_paper_doi 10.1039/a806891g
_journal_year 1998
_chemical_formula_sum 'C10 H18 N2 O8 Zn'
_chemical_formula_weight 359.63
_chemical_name_systematic
; 
 ? 
;
_space_group_IT_number 14
_symmetry_cell_setting monoclinic
_symmetry_space_group_name_Hall '-P 2ybc'
_symmetry_space_group_name_H-M 'P 1 21/c 1'
_atom_sites_solution_hydrogens geom
_atom_sites_solution_primary direct
_atom_sites_solution_secondary difmap
_audit_creation_method SHELXL
_cell_angle_alpha 90.00
_cell_angle_beta 112.512(9)
_cell_angle_gamma 90.00
_cell_formula_units_Z 2
_cell_length_a 8.4436(13)
_cell_length_b 11.9088(4)
_cell_length_c 7.9992(6)
_cell_measurement_reflns_used 16
_cell_measurement_temperature 293(2)
_cell_measurement_theta_max 19.89
_cell_measurement_theta_min 12.28
_cell_volume 743.05(14)
_computing_cell_refinement 'Siemens XSCANS'
_computing_data_collection 'Siemens XSCANS'
_computing_data_reduction 'Siemens SHELXTL'
_computing_molecular_graphics 'Siemens SHELXTL'
_computing_publication_material 'Siemens SHELXTL'
_computing_structure_refinement 'SHELXL-93 (Sheldrick, 1993)'
_computing_structure_solution 'SHELXS-86 (Sheldrick, 1990)'
_diffrn_ambient_temperature 293(2)
_diffrn_measurement_device 'Siemens P4'
_diffrn_measurement_method '\w scans'
_diffrn_radiation_monochromator graphite
_diffrn_radiation_source 'fine-focus sealed tube'
_diffrn_radiation_type CuK\a
_diffrn_radiation_wavelength 1.54178
_diffrn_reflns_av_R_equivalents 0.0500
_diffrn_reflns_av_sigmaI/netI 0.0434
_diffrn_reflns_limit_h_max 8
_diffrn_reflns_limit_h_min -9
_diffrn_reflns_limit_k_max 11
_diffrn_reflns_limit_k_min -13
_diffrn_reflns_limit_l_max 5
_diffrn_reflns_limit_l_min -8
_diffrn_reflns_number 1196
_diffrn_reflns_theta_max 59.99
_diffrn_reflns_theta_min 5.67
_diffrn_standards_decay_% 3.01
_diffrn_standards_interval_count 97
_diffrn_standards_number 3
_exptl_absorpt_coefficient_mu 2.686
_exptl_absorpt_correction_T_max 0.9231
_exptl_absorpt_correction_T_min 0.6931
_exptl_absorpt_correction_type Semi-empirical
_exptl_crystal_colour Clear
_exptl_crystal_density_diffrn 1.607
_exptl_crystal_description Needles
_exptl_crystal_F_000 372
_exptl_crystal_size_max 0.40
_exptl_crystal_size_mid 0.12
_exptl_crystal_size_min 0.07
_refine_diff_density_max 0.779
_refine_diff_density_min -0.910
_refine_diff_density_rms 0.098
_refine_ls_extinction_coef 0.0067(10)
_refine_ls_extinction_expression Fc^*^=kFc[1+0.001xFc^2^\l^3^/sin(2\q)]^-1/4^
_refine_ls_extinction_method SHELXL
_refine_ls_goodness_of_fit_all 1.087
_refine_ls_goodness_of_fit_obs 1.103
_refine_ls_matrix_type full
_refine_ls_number_parameters 106
_refine_ls_number_reflns 1107
_refine_ls_number_restraints 2
_refine_ls_restrained_S_all 1.085
_refine_ls_restrained_S_obs 1.102
_refine_ls_R_factor_all 0.0461
_refine_ls_R_factor_obs 0.0444
_refine_ls_shift/esd_max 0.000
_refine_ls_shift/esd_mean 0.000
_refine_ls_structure_factor_coef Fsqd
_refine_ls_weighting_details 'w=1/[\s^2^(Fo^2^)+(0.0629P)^2^+0.8512P] where P=(Fo^2^+2Fc^2^)/3'
_refine_ls_weighting_scheme calc
_refine_ls_wR_factor_all 0.1180
_refine_ls_wR_factor_obs 0.1155
_reflns_number_observed 1037
_reflns_number_total 1107
_reflns_observed_criterion >2sigma(I)
_cod_data_source_file 806891gsup1.cif
_cod_data_source_block LH9610
_cod_depositor_comments
;
The following automatic conversions were performed:

'_symmetry_cell_setting' value 'Monoclinic' changed to 'monoclinic'
according to /home/saulius/struct/CIF-dictionaries/cif_core.dic
dictionary named 'cif_core.dic' version 2.4.2 from 2011-04-26.

Automatic conversion script
Id: cif_fix_values 1891 2012-01-12 08:04:46Z andrius 

The following automatic conversions were performed:

'_refine_ls_weighting_scheme' value 'calc
w=1/[\s^2^(Fo^2^)+(0.0629P)^2^+0.8512P] where P=(Fo^2^+2Fc^2^)/3' was
changed to 'calc'. New tag '_refine_ls_weighting_details' was
created. The value of the new tag was set to
'w=1/[\s^2^(Fo^2^)+(0.0629P)^2^+0.8512P] where P=(Fo^2^+2Fc^2^)/3'.

Automatic conversion script
Id: cif_fix_values 3143 2015-03-26 13:38:13Z robertas 
;
_cod_original_cell_volume 743.05(13)
_cod_original_sg_symbol_H-M P2(1)/c
_cod_database_code 7027110

loop_
_symmetry_equiv_pos_as_xyz
'x, y, z'
'-x, y+1/2, -z+1/2'
'-x, -y, -z'
'x, -y-1/2, z-1/2'

loop_
_atom_site_aniso_label
_atom_site_aniso_U_11
_atom_site_aniso_U_22
_atom_site_aniso_U_33
_atom_site_aniso_U_23
_atom_site_aniso_U_13
_atom_site_aniso_U_12
Zn 0.0258(5) 0.0191(5) 0.0162(5) -0.0005(2) 0.0116(3) 0.0003(2)
O1 0.0523(15) 0.0198(12) 0.0172(12) -0.0034(9) 0.0210(10) -0.0032(11)
C2 0.032(2) 0.015(2) 0.016(2) -0.0002(15) 0.0103(14) 0.0011(15)
C3 0.038(2) 0.016(2) 0.017(2) -0.0012(13) 0.0139(14) 0.0000(14)
O4 0.084(2) 0.0188(13) 0.0311(14) -0.0067(10) 0.0379(14) -0.0160(13)
O5 0.0317(14) 0.031(2) 0.058(2) 0.0017(12) 0.0222(12) 0.0059(12)
C6 0.026(2) 0.036(2) 0.068(3) 0.002(2) 0.015(2) 0.002(2)
N7 0.032(2) 0.038(2) 0.056(2) -0.005(2) 0.012(2) 0.0093(14)
C8 0.042(3) 0.064(3) 0.132(5) 0.033(3) 0.048(3) 0.014(2)
C9 0.056(3) 0.049(3) 0.119(5) -0.020(3) -0.004(3) 0.023(3)
O10 0.0343(13) 0.0218(12) 0.0183(12) 0.0006(9) 0.0134(10) -0.0032(10)

loop_
_atom_site_label
_atom_site_type_symbol
_atom_site_fract_x
_atom_site_fract_y
_atom_site_fract_z
_atom_site_U_iso_or_equiv
_atom_site_thermal_displace_type
_atom_site_occupancy
_atom_site_calc_flag
_atom_site_refinement_flags
Zn Zn 1.0000 0.0000 1.0000 0.0193(3) Uani 1 d S
O1 O 0.9937(3) 0.0759(2) 0.7601(3) 0.0275(6) Uani 1 d .
C2 C 0.9973(4) 0.0335(3) 0.6189(4) 0.0208(7) Uani 1 d .
C3 C 0.9609(4) -0.0763(3) 0.5302(4) 0.0229(7) Uani 1 d .
O4 O 0.9121(4) -0.1693(2) 0.5669(3) 0.0398(7) Uani 1 d .
O5 O 0.7616(3) 0.0790(2) 0.9705(4) 0.0390(7) Uani 1 d .
C6 C 0.7326(5) 0.1799(4) 0.9753(6) 0.0442(10) Uani 1 d .
H6A H 0.8250(5) 0.2287(4) 1.0016(6) 0.053 Uiso 1 calc R
N7 N 0.5824(4) 0.2244(3) 0.9464(5) 0.0432(9) Uani 1 d .
C8 C 0.4333(6) 0.1540(5) 0.9064(9) 0.075(2) Uani 1 d .
H8A H 0.3447(6) 0.1784(5) 0.7956(9) 0.113 Uiso 1 d R
H8B H 0.3929(6) 0.1592(5) 1.0032(9) 0.113 Uiso 1 d R
H8C H 0.4630(6) 0.0775(5) 0.8938(9) 0.113 Uiso 1 d R
C9 C 0.5598(7) 0.3454(4) 0.9543(9) 0.086(2) Uani 1 d .
H9A H 0.5245(7) 0.3627(4) 1.0521(9) 0.128 Uiso 1 d R
H9B H 0.4737(7) 0.3707(4) 0.8424(9) 0.128 Uiso 1 d R
H9C H 0.6662(7) 0.3827(4) 0.9736(9) 0.128 Uiso 1 d R
O10 O 0.8629(3) -0.1389(2) 0.8717(3) 0.0238(6) Uani 1 d D
H10B H 0.8822(63) -0.1997(24) 0.9436(53) 0.065(16) Uiso 1 d D
H10A H 0.8741(61) -0.1534(41) 0.7664(33) 0.066(15) Uiso 1 d D

loop_
_atom_type_symbol
_atom_type_description
_atom_type_scat_dispersion_real
_atom_type_scat_dispersion_imag
_atom_type_scat_source
C C 0.0181 0.0091 'International Tables Vol C Tables 4.2.6.8 and 6.1.1.4'
H H 0.0000 0.0000 'International Tables Vol C Tables 4.2.6.8 and 6.1.1.4'
N N 0.0311 0.0180 'International Tables Vol C Tables 4.2.6.8 and 6.1.1.4'
O O 0.0492 0.0322 'International Tables Vol C Tables 4.2.6.8 and 6.1.1.4'
Zn Zn -1.5491 0.6778 'International Tables Vol C Tables 4.2.6.8 and 6.1.1.4'

loop_
_geom_angle_atom_site_label_1
_geom_angle_atom_site_label_2
_geom_angle_atom_site_label_3
_geom_angle
_geom_angle_site_symmetry_1
_geom_angle_site_symmetry_3
O10 Zn O10 180.0 . 3_757
O10 Zn O1 94.45(9) . .
O10 Zn O1 85.55(9) 3_757 .
O10 Zn O1 85.55(9) . 3_757
O10 Zn O1 94.45(9) 3_757 3_757
O1 Zn O1 180.0 . 3_757
O10 Zn O5 91.57(10) . 3_757
O10 Zn O5 88.43(10) 3_757 3_757
O1 Zn O5 89.08(10) . 3_757
O1 Zn O5 90.92(10) 3_757 3_757
O10 Zn O5 88.43(10) . .
O10 Zn O5 91.57(10) 3_757 .
O1 Zn O5 90.92(10) . .
O1 Zn O5 89.08(10) 3_757 .
O5 Zn O5 180.0 3_757 .
C2 O1 Zn 130.6(2) . .
O1 C2 C3 134.1(3) . 3_756
O1 C2 C3 136.6(3) . .
C3 C2 C3 89.3(2) 3_756 .
O4 C3 C2 134.7(3) . 3_756
O4 C3 C2 134.6(3) . .
C2 C3 C2 90.7(2) 3_756 .
C6 O5 Zn 127.8(3) . .
O5 C6 N7 125.5(4) . .
C6 N7 C8 120.5(4) . .
C6 N7 C9 121.7(4) . .
C8 N7 C9 117.8(4) . .

loop_
_geom_bond_atom_site_label_1
_geom_bond_atom_site_label_2
_geom_bond_distance
_geom_bond_site_symmetry_2
Zn O10 2.054(2) .
Zn O10 2.054(2) 3_757
Zn O1 2.103(2) .
Zn O1 2.103(2) 3_757
Zn O5 2.151(2) 3_757
Zn O5 2.151(2) .
O1 C2 1.249(4) .
C2 C3 1.459(5) 3_756
C2 C3 1.463(5) .
C3 O4 1.255(4) .
C3 C2 1.459(5) 3_756
O5 C6 1.229(5) .
C6 N7 1.311(5) .
N7 C8 1.443(6) .
N7 C9 1.459(6) .
